data_4070344
loop_
_publ_author_name
'Semproni, Scott P.'
'Legzdins, Peter'

_publ_section_title
;
 Unprecedented Reactivity Initiated by Insertion of 2,6-Xylylisonitrile
 into the W&#x2212;Alkyl Linkages of Cp*W(NO)(n-alkyl)(\h3-CH2CHCHMe)
 Complexes
;
_journal_issue 21
_journal_name_full Organometallics
_journal_page_first 6139
_journal_paper_doi 10.1021/om900739k
_journal_volume 28
_journal_year 2009
_chemical_formula_moiety 'C56 H84 N4 O2 W2'
_chemical_formula_sum 'C56 H84 N4 O2 W2'
_chemical_formula_weight 1212.97
_chemical_name_systematic
;
 ?
;
_space_group_IT_number 2
_symmetry_cell_setting triclinic
_symmetry_space_group_name_Hall '-P 1'
_symmetry_space_group_name_H-M 'P -1'
_atom_sites_solution_hydrogens geom
_atom_sites_solution_primary direct
_atom_sites_solution_secondary difmap
_audit_creation_method SHELXL-97
_cell_angle_alpha 102.850(5)
_cell_angle_beta 100.902(5)
_cell_angle_gamma 93.820(5)
_cell_formula_units_Z 2
_cell_length_a 7.884(5)
_cell_length_b 18.274(5)
_cell_length_c 19.322(5)
_cell_measurement_reflns_used 9934
_cell_measurement_temperature 173(2)
_cell_measurement_theta_max 28.1
_cell_measurement_theta_min 1.4
_cell_volume 2648(2)
_computing_structure_refinement 'SHELXL-97 (Sheldrick, 1997)'
_diffrn_ambient_temperature 173(2)
_diffrn_measured_fraction_theta_full 0.964
_diffrn_measured_fraction_theta_max 0.964
_diffrn_measurement_device_type 'Bruker X8 Apex II'
_diffrn_measurement_method 'Area Detector'
_diffrn_radiation_monochromator graphite
_diffrn_radiation_source 'fine-focus sealed tube'
_diffrn_radiation_type MoK\a
_diffrn_radiation_wavelength 0.71069
_diffrn_reflns_av_R_equivalents 0.0360
_diffrn_reflns_av_sigmaI/netI 0.0375
_diffrn_reflns_limit_h_max 10
_diffrn_reflns_limit_h_min -10
_diffrn_reflns_limit_k_max 24
_diffrn_reflns_limit_k_min -24
_diffrn_reflns_limit_l_max 25
_diffrn_reflns_limit_l_min -21
_diffrn_reflns_number 55676
_diffrn_reflns_theta_full 28.06
_diffrn_reflns_theta_max 28.06
_diffrn_reflns_theta_min 1.39
_exptl_absorpt_coefficient_mu 4.384
_exptl_absorpt_correction_T_max 0.5656
_exptl_absorpt_correction_T_min 0.4152
_exptl_absorpt_correction_type multi-scan
_exptl_crystal_colour yellow
_exptl_crystal_density_diffrn 1.521
_exptl_crystal_density_method 'not measured'
_exptl_crystal_description prism
_exptl_crystal_F_000 1224
_exptl_crystal_size_max 0.3
_exptl_crystal_size_mid 0.15
_exptl_crystal_size_min 0.13
_refine_diff_density_max 1.738
_refine_diff_density_min -1.409
_refine_diff_density_rms 0.096
_refine_ls_extinction_method none
_refine_ls_goodness_of_fit_ref 1.020
_refine_ls_hydrogen_treatment mixed
_refine_ls_matrix_type full
_refine_ls_number_parameters 700
_refine_ls_number_reflns 12416
_refine_ls_number_restraints 0
_refine_ls_restrained_S_all 1.020
_refine_ls_R_factor_all 0.0409
_refine_ls_R_factor_gt 0.0256
_refine_ls_shift/su_max 0.094
_refine_ls_shift/su_mean 0.017
_refine_ls_structure_factor_coef Fsqd
_refine_ls_weighting_details 'calc w=1/[\s^2^(Fo^2^)+(0.0149P)^2^+1.8831P] where P=(Fo^2^+2Fc^2^)/3'
_refine_ls_weighting_scheme calc
_refine_ls_wR_factor_gt 0.0442
_refine_ls_wR_factor_ref 0.0477
_reflns_number_gt 9842
_reflns_number_total 12416
_reflns_threshold_expression >2sigma(I)
_cod_data_source_file om900739k_si_002.cif
_cod_data_source_block pl360_0m_march26
_cod_depositor_comments
;
The following automatic conversions were performed:

'_symmetry_cell_setting' value 'Triclinic' changed to 'triclinic'
according to /home/saulius/struct/CIF-dictionaries/cif_core.dic
dictionary named 'cif_core.dic' version 2.4.2 from
2011-04-26.

'_exptl_absorpt_correction_type' value 'Multi-scan'
changed to 'multi-scan' according to
/home/saulius/struct/CIF-dictionaries/cif_core.dic dictionary named
'cif_core.dic' version 2.4.2 from 2011-04-26.

Automatic conversion script
Id: cif_fix_values 1715 2011-07-08 13:25:40Z adriana 
;
_cod_original_sg_symbol_H-M P-1
_cod_database_code 4070344

loop_
_symmetry_equiv_pos_as_xyz
'x, y, z'
'-x, -y, -z'

loop_
_atom_site_label
_atom_site_type_symbol
_atom_site_fract_x
_atom_site_fract_y
_atom_site_fract_z
_atom_site_U_iso_or_equiv
_atom_site_adp_type
_atom_site_occupancy
_atom_site_symmetry_multiplicity
_atom_site_calc_flag
_atom_site_refinement_flags
_atom_site_disorder_assembly
_atom_site_disorder_group
C1 C -0.1992(9) 0.4022(4) 0.3838(5) 0.0510(19) Uani 0.712(11) 1 d P A 1
H1A H -0.2028 0.3491 0.3587 0.076 Uiso 0.712(11) 1 calc PR A 1
H1B H -0.3028 0.4092 0.4046 0.076 Uiso 0.712(11) 1 calc PR A 1
H1C H -0.0948 0.4167 0.4226 0.076 Uiso 0.712(11) 1 calc PR A 1
C2 C -0.1948(8) 0.4515(4) 0.3297(3) 0.0375(16) Uani 0.712(11) 1 d P A 1
H2A H -0.0913 0.4435 0.3081 0.045 Uiso 0.712(11) 1 calc PR A 1
H2B H -0.2994 0.4361 0.2901 0.045 Uiso 0.712(11) 1 calc PR A 1
C3 C -0.1889(7) 0.5344(3) 0.3653(3) 0.0363(17) Uani 0.712(11) 1 d P A 1
H3A H -0.0994 0.5466 0.4109 0.044 Uiso 0.712(11) 1 calc PR A 1
H3B H -0.3025 0.5433 0.3785 0.044 Uiso 0.712(11) 1 calc PR A 1
C4 C -0.1497(8) 0.5882(4) 0.3194(4) 0.0325(14) Uani 0.712(11) 1 d P A 1
H4A H -0.1696 0.6397 0.3435 0.039 Uiso 0.712(11) 1 calc PR A 1
H4B H -0.2316 0.5731 0.2717 0.039 Uiso 0.712(11) 1 calc PR A 1
C5 C 0.0400(4) 0.59005(17) 0.30691(16) 0.0287(7) Uani 0.712(11) 1 d P A 1
H5A H 0.1227 0.5963 0.3538 0.034 Uiso 0.712(11) 1 calc PR A 1
H5B H 0.0544 0.5417 0.2745 0.034 Uiso 0.712(11) 1 calc PR A 1
C1B C -0.180(2) 0.4312(12) 0.4258(11) 0.057(5) Uani 0.288(11) 1 d P A 2
H1B1 H -0.1450 0.4439 0.4788 0.086 Uiso 0.288(11) 1 calc PR A 2
H1B2 H -0.1162 0.3905 0.4053 0.086 Uiso 0.288(11) 1 calc PR A 2
H1B3 H -0.3053 0.4145 0.4114 0.086 Uiso 0.288(11) 1 calc PR A 2
C2B C -0.1402(19) 0.5013(8) 0.3972(8) 0.049(5) Uani 0.288(11) 1 d P A 2
H2B1 H -0.2016 0.5427 0.4200 0.059 Uiso 0.288(11) 1 calc PR A 2
H2B2 H -0.0139 0.5180 0.4126 0.059 Uiso 0.288(11) 1 calc PR A 2
C3B C -0.1901(19) 0.4891(10) 0.3190(9) 0.041(4) Uani 0.288(11) 1 d P A 2
H3B1 H -0.3163 0.4722 0.3038 0.049 Uiso 0.288(11) 1 calc PR A 2
H3B2 H -0.1289 0.4475 0.2964 0.049 Uiso 0.288(11) 1 calc PR A 2
C4B C -0.152(2) 0.5579(11) 0.2889(9) 0.038(4) Uani 0.288(11) 1 d P A 2
H4B1 H -0.2202 0.5982 0.3083 0.045 Uiso 0.288(11) 1 calc PR A 2
H4B2 H -0.1920 0.5435 0.2355 0.045 Uiso 0.288(11) 1 calc PR A 2
C5B C 0.0400(4) 0.59005(17) 0.30691(16) 0.0287(7) Uani 0.288(11) 1 d P A 2
H5B1 H 0.0781 0.6076 0.3603 0.034 Uiso 0.288(11) 1 calc PR A 2
H5B2 H 0.1094 0.5490 0.2904 0.034 Uiso 0.288(11) 1 calc PR A 2
C6 C 0.0785(3) 0.65432(16) 0.27338(15) 0.0232(6) Uani 1 1 d . . .
C7 C 0.0803(4) 0.56007(16) 0.16107(16) 0.0277(7) Uani 1 1 d . . .
C8 C -0.0787(4) 0.53138(18) 0.11321(17) 0.0350(8) Uani 1 1 d . A .
C9 C -0.0909(5) 0.4585(2) 0.07031(19) 0.0461(9) Uani 1 1 d . . .
H9 H -0.1970 0.4373 0.0372 0.055 Uiso 1 1 calc R A .
C10 C 0.0462(6) 0.4166(2) 0.0747(2) 0.0535(10) Uani 1 1 d . A .
H10 H 0.0340 0.3667 0.0450 0.064 Uiso 1 1 calc R . .
C11 C 0.2011(5) 0.4458(2) 0.1214(2) 0.0504(10) Uani 1 1 d . . .
H11 H 0.2957 0.4161 0.1231 0.060 Uiso 1 1 calc R A .
C12 C 0.2225(4) 0.51831(18) 0.16669(18) 0.0347(8) Uani 1 1 d . A .
C13 C 0.3904(4) 0.5489(2) 0.2201(2) 0.0504(10) Uani 1 1 d . . .
H13A H 0.4777 0.5140 0.2117 0.076 Uiso 1 1 calc R A .
H13B H 0.3716 0.5542 0.2696 0.076 Uiso 1 1 calc R . .
H13C H 0.4313 0.5984 0.2139 0.076 Uiso 1 1 calc R . .
C14 C -0.2311(4) 0.5765(2) 0.1058(2) 0.0475(9) Uani 1 1 d . . .
H14A H -0.2211 0.6070 0.0706 0.071 Uiso 1 1 calc R A .
H14B H -0.2322 0.6099 0.1530 0.071 Uiso 1 1 calc R . .
H14C H -0.3392 0.5421 0.0889 0.071 Uiso 1 1 calc R . .
C15 C 0.2457(5) 0.6846(2) 0.11793(19) 0.0543(11) Uani 1 1 d . A .
H15A H 0.2559 0.7266 0.0946 0.081 Uiso 1 1 calc R . .
H15B H 0.1978 0.6381 0.0809 0.081 Uiso 1 1 calc R . .
H15C H 0.3608 0.6781 0.1441 0.081 Uiso 1 1 calc R . .
C16 C 0.1262(5) 0.70135(18) 0.17082(16) 0.0326(7) Uani 1 1 d . . .
C17 C 0.1927(5) 0.76937(17) 0.23152(16) 0.0296(7) Uani 1 1 d . A .
C18 C 0.1070(5) 0.83658(18) 0.24498(17) 0.0399(8) Uani 1 1 d . . .
H18A H 0.0023 0.8390 0.2084 0.048 Uiso 1 1 calc R A .
H18B H 0.1827 0.8851 0.2640 0.048 Uiso 1 1 calc R . .
C19 C 0.1884(4) 0.87959(17) 0.41841(16) 0.0316(7) Uani 1 1 d . . .
C20 C 0.0830(4) 0.8319(2) 0.44500(17) 0.0372(8) Uani 1 1 d . A .
C21 C 0.1608(4) 0.76388(18) 0.44573(15) 0.0335(8) Uani 1 1 d . . .
C22 C 0.3171(4) 0.77063(17) 0.41925(15) 0.0294(7) Uani 1 1 d . A .
C23 C 0.3331(4) 0.84105(17) 0.40220(15) 0.0265(7) Uani 1 1 d . A .
C24 C 0.1689(5) 0.96011(19) 0.4154(2) 0.0523(10) Uani 1 1 d . A .
H24A H 0.0475 0.9694 0.4143 0.078 Uiso 1 1 calc R . .
H24B H 0.2026 0.9694 0.3715 0.078 Uiso 1 1 calc R . .
H24C H 0.2438 0.9941 0.4583 0.078 Uiso 1 1 calc R . .
C25 C -0.0768(5) 0.8507(3) 0.4743(2) 0.0722(14) Uani 1 1 d . . .
H25A H -0.0461 0.8652 0.5275 0.108 Uiso 1 1 calc R A .
H25B H -0.1643 0.8064 0.4584 0.108 Uiso 1 1 calc R . .
H25C H -0.1239 0.8928 0.4561 0.108 Uiso 1 1 calc R . .
C26 C 0.1079(6) 0.7055(2) 0.48340(18) 0.0615(12) Uani 1 1 d . A .
H26A H 0.1695 0.6611 0.4710 0.092 Uiso 1 1 calc R . .
H26B H -0.0178 0.6907 0.4678 0.092 Uiso 1 1 calc R . .
H26C H 0.1373 0.7265 0.5360 0.092 Uiso 1 1 calc R . .
C27B C 0.4501(4) 0.7150(2) 0.4145(2) 0.0461(9) Uani 1 1 d . . .
H27A H 0.5050 0.7174 0.3735 0.069 Uiso 1 1 calc R A .
H27B H 0.3927 0.6638 0.4074 0.069 Uiso 1 1 calc R . .
H27C H 0.5388 0.7275 0.4596 0.069 Uiso 1 1 calc R . .
C28B C 0.4829(4) 0.8748(2) 0.37708(19) 0.0423(9) Uani 1 1 d . . .
H28A H 0.5619 0.9090 0.4187 0.063 Uiso 1 1 calc R A .
H28B H 0.4387 0.9031 0.3412 0.063 Uiso 1 1 calc R . .
H28C H 0.5456 0.8344 0.3550 0.063 Uiso 1 1 calc R . .
C29 C 0.3442(6) 0.3992(2) 0.4520(2) 0.0614(11) Uani 1 1 d . . .
H29A H 0.2390 0.3711 0.4572 0.092 Uiso 1 1 calc R . .
H29B H 0.3867 0.4403 0.4954 0.092 Uiso 1 1 calc R . .
H29C H 0.4339 0.3651 0.4459 0.092 Uiso 1 1 calc R . .
C30 C 0.3027(5) 0.4319(2) 0.38611(19) 0.0494(10) Uani 1 1 d . . .
H30A H 0.4110 0.4576 0.3796 0.059 Uiso 1 1 calc R . .
H30B H 0.2214 0.4703 0.3949 0.059 Uiso 1 1 calc R . .
C31 C 0.2219(5) 0.37257(19) 0.31644(18) 0.0410(8) Uani 1 1 d . . .
H31A H 0.1142 0.3465 0.3232 0.049 Uiso 1 1 calc R . .
H31B H 0.1892 0.3982 0.2766 0.049 Uiso 1 1 calc R . .
C32 C 0.3418(4) 0.31417(17) 0.29442(17) 0.0337(7) Uani 1 1 d . . .
H32A H 0.3724 0.2872 0.3334 0.040 Uiso 1 1 calc R . .
H32B H 0.4506 0.3399 0.2882 0.040 Uiso 1 1 calc R . .
C33 C 0.2559(4) 0.25713(18) 0.22349(16) 0.0318(7) Uani 1 1 d . . .
H33A H 0.1433 0.2340 0.2288 0.038 Uiso 1 1 calc R . .
H33B H 0.2322 0.2838 0.1840 0.038 Uiso 1 1 calc R . .
C34 C 0.3672(4) 0.19668(16) 0.20358(16) 0.0255(6) Uani 1 1 d . B .
C35 C 0.3865(4) 0.19699(17) 0.07816(15) 0.0259(7) Uani 1 1 d . . .
C36 C 0.2830(4) 0.14964(18) 0.01551(15) 0.0281(7) Uani 1 1 d . . .
C37 C 0.2629(4) 0.1740(2) -0.04850(17) 0.0371(8) Uani 1 1 d . . .
H37 H 0.1908 0.1431 -0.0915 0.044 Uiso 1 1 calc R . .
C38 C 0.3454(4) 0.2418(2) -0.05072(18) 0.0428(9) Uani 1 1 d . . .
H38 H 0.3312 0.2572 -0.0951 0.051 Uiso 1 1 calc R . .
C39 C 0.4488(4) 0.28736(19) 0.01150(18) 0.0374(8) Uani 1 1 d . . .
H39 H 0.5047 0.3343 0.0096 0.045 Uiso 1 1 calc R . .
C40 C 0.4731(4) 0.26582(18) 0.07730(17) 0.0304(7) Uani 1 1 d . . .
C41 C 0.5963(4) 0.31331(18) 0.14371(18) 0.0401(8) Uani 1 1 d . . .
H41A H 0.5298 0.3384 0.1783 0.060 Uiso 1 1 calc R . .
H41B H 0.6673 0.3515 0.1297 0.060 Uiso 1 1 calc R . .
H41C H 0.6721 0.2810 0.1663 0.060 Uiso 1 1 calc R . .
C42 C 0.1960(4) 0.07445(19) 0.01713(17) 0.0380(8) Uani 1 1 d . . .
H42A H 0.0968 0.0823 0.0407 0.057 Uiso 1 1 calc R . .
H42B H 0.2793 0.0482 0.0444 0.057 Uiso 1 1 calc R . .
H42C H 0.1553 0.0438 -0.0326 0.057 Uiso 1 1 calc R . .
C43 C 0.6747(4) 0.06458(18) 0.14000(17) 0.0315(7) Uani 1 1 d . B .
H43A H 0.7518 0.0297 0.1588 0.038 Uiso 1 1 calc R . .
H43B H 0.5885 0.0345 0.0973 0.038 Uiso 1 1 calc R . .
C44 C 0.7800(4) 0.12128(18) 0.11683(18) 0.0348(8) Uani 1 1 d . . .
H44 H 0.8767 0.1495 0.1519 0.042 Uiso 1 1 calc R . .
C45 C 0.7521(4) 0.1366(2) 0.0516(2) 0.0412(8) Uani 1 1 d . . .
H45 H 0.6595 0.1070 0.0152 0.049 Uiso 1 1 calc R . .
C46 C 0.8559(5) 0.1966(2) 0.0317(2) 0.0551(11) Uani 1 1 d . . .
H46A H 0.7825 0.2359 0.0218 0.083 Uiso 1 1 calc R . .
H46B H 0.8993 0.1747 -0.0118 0.083 Uiso 1 1 calc R . .
H46C H 0.9543 0.2189 0.0719 0.083 Uiso 1 1 calc R . .
C47 C 0.4638(10) -0.0134(4) 0.2241(4) 0.0240(18) Uani 0.595(4) 1 d P B 1
C48 C 0.5760(7) 0.0270(4) 0.2909(4) 0.0272(13) Uani 0.595(4) 1 d P B 1
C49 C 0.4798(11) 0.0820(3) 0.3267(3) 0.0257(14) Uani 0.595(4) 1 d P B 1
C50 C 0.3139(8) 0.0760(4) 0.2820(4) 0.0271(13) Uani 0.595(4) 1 d P B 1
C51 C 0.3028(8) 0.0183(4) 0.2192(4) 0.0221(16) Uani 0.595(4) 1 d P B 1
C52 C 0.4987(9) -0.0819(3) 0.1743(4) 0.0488(18) Uani 0.595(4) 1 d P B 1
H52A H 0.6168 -0.0933 0.1913 0.073 Uiso 0.595(4) 1 calc PR B 1
H52B H 0.4876 -0.0733 0.1254 0.073 Uiso 0.595(4) 1 calc PR B 1
H52C H 0.4148 -0.1244 0.1731 0.073 Uiso 0.595(4) 1 calc PR B 1
C53 C 0.7536(7) 0.0102(4) 0.3218(4) 0.057(2) Uani 0.595(4) 1 d P B 1
H53A H 0.7894 -0.0300 0.2866 0.086 Uiso 0.595(4) 1 calc PR B 1
H53B H 0.7518 -0.0063 0.3666 0.086 Uiso 0.595(4) 1 calc PR B 1
H53C H 0.8360 0.0558 0.3325 0.086 Uiso 0.595(4) 1 calc PR B 1
C54 C 0.5426(10) 0.1327(4) 0.4017(3) 0.061(2) Uani 0.595(4) 1 d P B 1
H54A H 0.6636 0.1259 0.4202 0.091 Uiso 0.595(4) 1 calc PR B 1
H54B H 0.4700 0.1196 0.4341 0.091 Uiso 0.595(4) 1 calc PR B 1
H54C H 0.5349 0.1855 0.3995 0.091 Uiso 0.595(4) 1 calc PR B 1
C55 C 0.1625(8) 0.1177(4) 0.3027(4) 0.0510(18) Uani 0.595(4) 1 d P B 1
H55A H 0.2024 0.1541 0.3497 0.076 Uiso 0.595(4) 1 calc PR B 1
H55B H 0.0693 0.0813 0.3061 0.076 Uiso 0.595(4) 1 calc PR B 1
H55C H 0.1186 0.1445 0.2655 0.076 Uiso 0.595(4) 1 calc PR B 1
C56 C 0.1424(7) -0.0084(4) 0.1600(3) 0.0438(17) Uani 0.595(4) 1 d P B 1
H56A H 0.1689 -0.0476 0.1212 0.066 Uiso 0.595(4) 1 calc PR B 1
H56B H 0.1042 0.0342 0.1403 0.066 Uiso 0.595(4) 1 calc PR B 1
H56C H 0.0496 -0.0291 0.1799 0.066 Uiso 0.595(4) 1 calc PR B 1
N1 N -0.1543(3) 0.75218(15) 0.28567(14) 0.0369(7) Uani 1 1 d . . .
N2 N 0.0988(3) 0.63654(13) 0.20580(12) 0.0245(5) Uani 1 1 d . A .
N3 N 0.7212(3) 0.17997(15) 0.27265(14) 0.0353(6) Uani 1 1 d . B .
N4 N 0.4112(3) 0.17190(13) 0.14370(12) 0.0237(5) Uani 1 1 d . B .
O1 O -0.3127(3) 0.73973(15) 0.25928(14) 0.0583(7) Uani 1 1 d . A .
O2 O 0.8518(3) 0.21723(16) 0.31393(14) 0.0619(8) Uani 1 1 d . . .
W1 W 0.072194(15) 0.770385(7) 0.323371(6) 0.02446(4) Uani 1 1 d . A .
W2 W 0.536620(14) 0.116618(6) 0.224888(6) 0.02235(4) Uani 1 1 d . . .
C47B C 0.4083(17) -0.0118(8) 0.2134(7) 0.020(3) Uiso 0.405(4) 1 d P B 2
C48B C 0.5726(13) -0.0014(5) 0.2615(6) 0.020(2) Uiso 0.405(4) 1 d P B 2
C49B C 0.5635(14) 0.0565(6) 0.3234(5) 0.021(2) Uiso 0.405(4) 1 d P B 2
C50B C 0.3959(17) 0.0815(5) 0.3113(6) 0.022(2) Uiso 0.405(4) 1 d P B 2
C51B C 0.3022(16) 0.0382(7) 0.2438(7) 0.021(3) Uiso 0.405(4) 1 d P B 2
C52B C 0.3614(13) -0.0733(5) 0.1433(4) 0.038(2) Uani 0.405(4) 1 d P B 2
H52D H 0.4659 -0.0963 0.1337 0.057 Uiso 0.405(4) 1 calc PR B 2
H52E H 0.3133 -0.0511 0.1031 0.057 Uiso 0.405(4) 1 calc PR B 2
H52F H 0.2748 -0.1119 0.1480 0.057 Uiso 0.405(4) 1 calc PR B 2
C53B C 0.7208(11) -0.0484(5) 0.2553(5) 0.044(3) Uani 0.405(4) 1 d P B 2
H53D H 0.6981 -0.0830 0.2071 0.066 Uiso 0.405(4) 1 calc PR B 2
H53E H 0.7323 -0.0776 0.2925 0.066 Uiso 0.405(4) 1 calc PR B 2
H53F H 0.8287 -0.0152 0.2624 0.066 Uiso 0.405(4) 1 calc PR B 2
C54B C 0.7040(13) 0.0818(6) 0.3915(4) 0.055(3) Uani 0.405(4) 1 d P B 2
H54D H 0.8052 0.0547 0.3853 0.082 Uiso 0.405(4) 1 calc PR B 2
H54E H 0.6600 0.0710 0.4327 0.082 Uiso 0.405(4) 1 calc PR B 2
H54F H 0.7378 0.1363 0.4005 0.082 Uiso 0.405(4) 1 calc PR B 2
C55B C 0.3303(15) 0.1378(5) 0.3668(5) 0.058(3) Uani 0.405(4) 1 d P B 2
H55D H 0.2123 0.1468 0.3461 0.086 Uiso 0.405(4) 1 calc PR B 2
H55E H 0.4070 0.1855 0.3806 0.086 Uiso 0.405(4) 1 calc PR B 2
H55F H 0.3288 0.1180 0.4098 0.086 Uiso 0.405(4) 1 calc PR B 2
C56B C 0.1139(10) 0.0414(6) 0.2112(6) 0.047(3) Uani 0.405(4) 1 d P B 2
H56D H 0.0651 0.0784 0.2448 0.071 Uiso 0.405(4) 1 calc PR B 2
H56E H 0.0488 -0.0085 0.2024 0.071 Uiso 0.405(4) 1 calc PR B 2
H56F H 0.1057 0.0565 0.1651 0.071 Uiso 0.405(4) 1 calc PR B 2
H16 H 0.009(4) 0.7069(15) 0.1415(15) 0.021(7) Uiso 1 1 d . . .
H17 H 0.310(4) 0.7746(16) 0.2447(15) 0.022(8) Uiso 1 1 d . . .

loop_
_atom_site_aniso_label
_atom_site_aniso_U_11
_atom_site_aniso_U_22
_atom_site_aniso_U_33
_atom_site_aniso_U_23
_atom_site_aniso_U_13
_atom_site_aniso_U_12
C1 0.049(4) 0.047(4) 0.067(5) 0.030(4) 0.017(4) 0.006(3)
C2 0.040(3) 0.029(4) 0.043(4) 0.008(3) 0.010(2) 0.001(3)
C3 0.039(3) 0.030(3) 0.044(4) 0.008(3) 0.019(3) 0.002(2)
C4 0.030(3) 0.027(3) 0.043(4) 0.008(3) 0.013(3) 0.001(3)
C5 0.0290(16) 0.0276(17) 0.0293(17) 0.0100(14) 0.0035(13) -0.0012(13)
C1B 0.072(11) 0.062(13) 0.049(11) 0.034(10) 0.020(10) -0.005(9)
C2B 0.058(9) 0.036(8) 0.058(10) 0.022(7) 0.012(7) 0.002(7)
C3B 0.034(7) 0.038(11) 0.054(10) 0.017(9) 0.007(6) 0.000(7)
C4B 0.043(8) 0.038(11) 0.030(9) 0.012(7) 0.004(7) -0.011(8)
C5B 0.0290(16) 0.0276(17) 0.0293(17) 0.0100(14) 0.0035(13) -0.0012(13)
C6 0.0184(14) 0.0265(16) 0.0243(16) 0.0087(13) 0.0006(12) 0.0023(12)
C7 0.0357(17) 0.0196(15) 0.0270(16) 0.0033(13) 0.0089(14) -0.0003(13)
C8 0.0406(19) 0.0310(18) 0.0312(18) 0.0070(15) 0.0051(15) -0.0037(15)
C9 0.056(2) 0.038(2) 0.036(2) -0.0009(17) 0.0053(18) -0.0120(18)
C10 0.086(3) 0.0250(19) 0.044(2) -0.0029(17) 0.017(2) -0.003(2)
C11 0.066(3) 0.037(2) 0.055(2) 0.0102(19) 0.023(2) 0.0211(19)
C12 0.0371(18) 0.0324(19) 0.0373(19) 0.0090(15) 0.0135(15) 0.0056(15)
C13 0.037(2) 0.055(2) 0.059(2) 0.013(2) 0.0094(18) 0.0152(18)
C14 0.0349(19) 0.053(2) 0.048(2) 0.0096(19) -0.0032(17) 0.0033(17)
C15 0.088(3) 0.041(2) 0.036(2) 0.0060(17) 0.029(2) -0.008(2)
C16 0.048(2) 0.0287(17) 0.0217(16) 0.0112(14) 0.0056(15) -0.0018(15)
C17 0.041(2) 0.0255(17) 0.0204(16) 0.0079(13) 0.0028(14) -0.0060(15)
C18 0.064(2) 0.0263(18) 0.0252(17) 0.0106(14) -0.0035(16) 0.0000(16)
C19 0.0358(18) 0.0278(17) 0.0235(16) -0.0009(13) -0.0052(14) 0.0052(14)
C20 0.0283(17) 0.049(2) 0.0241(17) -0.0094(15) 0.0024(14) 0.0010(15)
C21 0.0426(19) 0.0380(19) 0.0140(15) 0.0028(14) 0.0000(13) -0.0079(15)
C22 0.0317(17) 0.0317(17) 0.0195(15) 0.0045(13) -0.0054(13) 0.0026(14)
C23 0.0277(16) 0.0284(17) 0.0206(15) 0.0048(13) -0.0003(12) 0.0016(13)
C24 0.059(2) 0.032(2) 0.051(2) -0.0054(17) -0.0098(19) 0.0161(18)
C25 0.045(2) 0.094(4) 0.057(3) -0.028(2) 0.019(2) -0.003(2)
C26 0.095(3) 0.059(3) 0.0235(19) 0.0092(18) 0.009(2) -0.030(2)
C27B 0.042(2) 0.040(2) 0.051(2) 0.0122(18) -0.0074(17) 0.0124(17)
C28B 0.0380(19) 0.044(2) 0.042(2) 0.0112(17) 0.0057(16) -0.0061(16)
C29 0.078(3) 0.066(3) 0.040(2) 0.003(2) 0.023(2) 0.004(2)
C30 0.063(2) 0.040(2) 0.044(2) -0.0003(18) 0.0167(19) 0.0160(19)
C31 0.048(2) 0.038(2) 0.039(2) 0.0061(16) 0.0141(17) 0.0147(17)
C32 0.0365(18) 0.0321(18) 0.0313(17) 0.0015(14) 0.0107(14) 0.0062(14)
C33 0.0296(16) 0.0364(18) 0.0274(17) 0.0022(14) 0.0052(13) 0.0098(14)
C34 0.0211(15) 0.0269(16) 0.0254(16) 0.0026(13) 0.0023(12) 0.0005(12)
C35 0.0229(15) 0.0323(17) 0.0255(16) 0.0084(14) 0.0077(12) 0.0109(13)
C36 0.0237(15) 0.0372(18) 0.0235(16) 0.0035(14) 0.0073(13) 0.0110(13)
C37 0.0308(18) 0.055(2) 0.0234(16) 0.0051(16) 0.0048(14) 0.0114(17)
C38 0.044(2) 0.062(3) 0.0325(19) 0.0226(18) 0.0151(16) 0.0207(19)
C39 0.0415(19) 0.038(2) 0.042(2) 0.0188(17) 0.0168(16) 0.0168(16)
C40 0.0263(16) 0.0344(18) 0.0335(18) 0.0100(15) 0.0090(14) 0.0113(14)
C41 0.045(2) 0.0320(19) 0.041(2) 0.0100(16) 0.0054(16) -0.0030(16)
C42 0.0362(18) 0.042(2) 0.0296(18) -0.0001(15) 0.0032(15) 0.0032(16)
C43 0.0317(17) 0.0351(18) 0.0366(18) 0.0166(15) 0.0167(14) 0.0136(14)
C44 0.0304(17) 0.0396(19) 0.044(2) 0.0194(16) 0.0168(15) 0.0133(15)
C45 0.0342(19) 0.048(2) 0.054(2) 0.0221(18) 0.0233(17) 0.0186(16)
C46 0.046(2) 0.074(3) 0.068(3) 0.046(2) 0.028(2) 0.025(2)
C47 0.021(4) 0.025(3) 0.031(4) 0.010(3) 0.012(4) 0.003(3)
C48 0.020(3) 0.031(4) 0.034(4) 0.017(4) 0.001(3) 0.002(3)
C49 0.025(3) 0.039(4) 0.012(3) 0.009(2) 0.000(2) -0.003(3)
C50 0.020(3) 0.038(4) 0.028(3) 0.015(3) 0.009(3) 0.000(3)
C51 0.021(3) 0.026(4) 0.019(3) 0.011(3) 0.002(3) -0.004(3)
C52 0.063(5) 0.033(3) 0.059(4) 0.010(3) 0.035(4) 0.011(3)
C53 0.030(3) 0.080(5) 0.080(5) 0.061(5) 0.005(3) 0.006(3)
C54 0.085(5) 0.070(5) 0.020(3) 0.010(3) 0.002(3) -0.015(4)
C55 0.048(4) 0.062(4) 0.059(4) 0.025(4) 0.035(3) 0.020(3)
C56 0.036(3) 0.049(4) 0.046(4) 0.026(3) -0.004(3) -0.011(3)
N1 0.0338(15) 0.0379(16) 0.0332(15) 0.0008(13) 0.0001(12) 0.0106(13)
N2 0.0287(13) 0.0223(13) 0.0216(13) 0.0066(11) 0.0026(10) 0.0005(10)
N3 0.0282(14) 0.0378(16) 0.0384(16) 0.0128(13) 0.0005(12) -0.0013(12)
N4 0.0215(12) 0.0248(13) 0.0243(13) 0.0063(11) 0.0033(10) 0.0027(10)
O1 0.0292(14) 0.0698(19) 0.0618(18) -0.0031(15) -0.0052(12) 0.0119(13)
O2 0.0403(15) 0.0717(19) 0.0578(17) 0.0137(15) -0.0179(13) -0.0192(14)
W1 0.02635(7) 0.02502(7) 0.01957(7) 0.00347(5) 0.00056(5) 0.00425(5)
W2 0.02157(6) 0.02506(7) 0.02062(6) 0.00634(5) 0.00429(5) 0.00144(5)
C52B 0.055(6) 0.034(5) 0.025(4) 0.008(4) 0.007(4) -0.006(4)
C53B 0.042(5) 0.049(6) 0.065(7) 0.045(5) 0.024(5) 0.028(4)
C54B 0.077(7) 0.056(6) 0.021(4) 0.013(4) -0.010(4) -0.018(5)
C55B 0.102(9) 0.042(6) 0.054(6) 0.016(5) 0.061(6) 0.033(6)
C56B 0.024(4) 0.052(6) 0.077(7) 0.038(6) 0.011(4) 0.001(4)

loop_
_atom_type_symbol
_atom_type_description
_atom_type_scat_dispersion_real
_atom_type_scat_dispersion_imag
_atom_type_scat_source
C C 0.0033 0.0016 'International Tables Vol C Tables 4.2.6.8 and 6.1.1.4'
H H 0.0000 0.0000 'International Tables Vol C Tables 4.2.6.8 and 6.1.1.4'
N N 0.0061 0.0033 'International Tables Vol C Tables 4.2.6.8 and 6.1.1.4'
O O 0.0106 0.0060 'International Tables Vol C Tables 4.2.6.8 and 6.1.1.4'
W W -0.8490 6.8722 'International Tables Vol C Tables 4.2.6.8 and 6.1.1.4'

loop_
_geom_angle_atom_site_label_1
_geom_angle_atom_site_label_2
_geom_angle_atom_site_label_3
_geom_angle
C2 C1 H1A 109.5
C2 C1 H1B 109.5
H1A C1 H1B 109.5
C2 C1 H1C 109.5
H1A C1 H1C 109.5
H1B C1 H1C 109.5
C3 C2 C1 111.9(6)
C3 C2 H2A 109.2
C1 C2 H2A 109.2
C3 C2 H2B 109.2
C1 C2 H2B 109.2
H2A C2 H2B 107.9
C2 C3 C4 115.2(6)
C2 C3 H3A 108.5
C4 C3 H3A 108.5
C2 C3 H3B 108.5
C4 C3 H3B 108.5
H3A C3 H3B 107.5
C3 C4 C5 113.4(5)
C3 C4 H4A 108.9
C5 C4 H4A 108.9
C3 C4 H4B 108.9
C5 C4 H4B 108.9
H4A C4 H4B 107.7
C6 C5 C4 110.0(3)
C6 C5 H5A 109.7
C4 C5 H5A 109.7
C6 C5 H5B 109.7
C4 C5 H5B 109.7
H5A C5 H5B 108.2
C2B C1B H1B1 109.4
C2B C1B H1B2 109.5
H1B1 C1B H1B2 109.5
C2B C1B H1B3 109.5
H1B1 C1B H1B3 109.5
H1B2 C1B H1B3 109.5
C3B C2B C1B 114.1(16)
C3B C2B H2B1 108.8
C1B C2B H2B1 108.7
C3B C2B H2B2 108.7
C1B C2B H2B2 108.7
H2B1 C2B H2B2 107.6
C2B C3B C4B 115.4(17)
C2B C3B H3B1 108.4
C4B C3B H3B1 108.4
C2B C3B H3B2 108.5
C4B C3B H3B2 108.5
H3B1 C3B H3B2 107.5
C3B C4B H4B1 108.6
C3B C4B H4B2 108.5
H4B1 C4B H4B2 107.6
N2 C6 C5 116.9(3)
N2 C6 W1 118.4(2)
C5 C6 W1 124.2(2)
C12 C7 C8 122.5(3)
C12 C7 N2 118.8(3)
C8 C7 N2 118.6(3)
C9 C8 C7 117.1(3)
C9 C8 C14 120.0(3)
C7 C8 C14 122.8(3)
C10 C9 C8 121.5(3)
C10 C9 H9 119.3
C8 C9 H9 119.3
C9 C10 C11 120.6(3)
C9 C10 H10 119.7
C11 C10 H10 119.7
C10 C11 C12 121.1(3)
C10 C11 H11 119.4
C12 C11 H11 119.4
C11 C12 C7 117.1(3)
C11 C12 C13 120.9(3)
C7 C12 C13 121.9(3)
C12 C13 H13A 109.5
C12 C13 H13B 109.5
H13A C13 H13B 109.5
C12 C13 H13C 109.5
H13A C13 H13C 109.5
H13B C13 H13C 109.5
C8 C14 H14A 109.5
C8 C14 H14B 109.5
H14A C14 H14B 109.5
C8 C14 H14C 109.5
H14A C14 H14C 109.5
H14B C14 H14C 109.5
C16 C15 H15A 109.5
C16 C15 H15B 109.5
H15A C15 H15B 109.5
C16 C15 H15C 109.5
H15A C15 H15C 109.5
H15B C15 H15C 109.5
C17 C16 N2 106.2(2)
C17 C16 C15 113.4(3)
N2 C16 C15 111.7(3)
C17 C16 H16 111.8(16)
N2 C16 H16 106.9(15)
C15 C16 H16 106.7(15)
C18 C17 C16 124.7(3)
C18 C17 W1 71.39(18)
C16 C17 W1 112.3(2)
C18 C17 H17 117.5(19)
C16 C17 H17 111.6(19)
W1 C17 H17 111.8(18)
C17 C18 W1 69.96(17)
C17 C18 H18A 116.6
W1 C18 H18A 116.6
C17 C18 H18B 116.6
W1 C18 H18B 116.6
H18A C18 H18B 113.6
C20 C19 C23 107.6(3)
C20 C19 C24 127.5(3)
C23 C19 C24 124.5(3)
C20 C19 W1 71.47(17)
C23 C19 W1 73.64(16)
C24 C19 W1 126.0(2)
C19 C20 C21 108.5(3)
C19 C20 C25 126.7(3)
C21 C20 C25 124.6(3)
C19 C20 W1 73.99(17)
C21 C20 W1 73.02(17)
C25 C20 W1 123.1(2)
C20 C21 C22 107.3(3)
C20 C21 C26 124.6(3)
C22 C21 C26 126.7(3)
C20 C21 W1 71.85(17)
C22 C21 W1 74.19(16)
C26 C21 W1 129.9(2)
C23 C22 C21 108.1(3)
C23 C22 C27B 124.9(3)
C21 C22 C27B 127.0(3)
C23 C22 W1 73.12(16)
C21 C22 W1 71.00(16)
C27B C22 W1 124.6(2)
C22 C23 C19 108.5(3)
C22 C23 C28B 126.9(3)
C19 C23 C28B 124.4(3)
C22 C23 W1 73.07(16)
C19 C23 W1 71.70(16)
C28B C23 W1 125.0(2)
C19 C24 H24A 109.5
C19 C24 H24B 109.5
H24A C24 H24B 109.5
C19 C24 H24C 109.5
H24A C24 H24C 109.5
H24B C24 H24C 109.5
C20 C25 H25A 109.5
C20 C25 H25B 109.5
H25A C25 H25B 109.5
C20 C25 H25C 109.5
H25A C25 H25C 109.5
H25B C25 H25C 109.5
C21 C26 H26A 109.5
C21 C26 H26B 109.5
H26A C26 H26B 109.5
C21 C26 H26C 109.5
H26A C26 H26C 109.5
H26B C26 H26C 109.5
C22 C27B H27A 109.5
C22 C27B H27B 109.5
H27A C27B H27B 109.5
C22 C27B H27C 109.5
H27A C27B H27C 109.5
H27B C27B H27C 109.5
C23 C28B H28A 109.5
C23 C28B H28B 109.5
H28A C28B H28B 109.5
C23 C28B H28C 109.5
H28A C28B H28C 109.5
H28B C28B H28C 109.5
C30 C29 H29A 109.5
C30 C29 H29B 109.5
H29A C29 H29B 109.5
C30 C29 H29C 109.5
H29A C29 H29C 109.5
H29B C29 H29C 109.5
C29 C30 C31 113.3(3)
C29 C30 H30A 108.9
C31 C30 H30A 108.9
C29 C30 H30B 108.9
C31 C30 H30B 108.9
H30A C30 H30B 107.7
C32 C31 C30 113.4(3)
C32 C31 H31A 108.9
C30 C31 H31A 108.9
C32 C31 H31B 108.9
C30 C31 H31B 108.9
H31A C31 H31B 107.7
C31 C32 C33 111.2(3)
C31 C32 H32A 109.4
C33 C32 H32A 109.4
C31 C32 H32B 109.4
C33 C32 H32B 109.4
H32A C32 H32B 108.0
C34 C33 C32 111.9(2)
C34 C33 H33A 109.2
C32 C33 H33A 109.2
C34 C33 H33B 109.2
C32 C33 H33B 109.2
H33A C33 H33B 107.9
N4 C34 C33 129.5(3)
N4 C34 W2 75.77(17)
C33 C34 W2 154.6(2)
C36 C35 C40 121.9(3)
C36 C35 N4 118.5(3)
C40 C35 N4 119.5(3)
C37 C36 C35 118.0(3)
C37 C36 C42 121.0(3)
C35 C36 C42 121.0(3)
C38 C37 C36 121.2(3)
C38 C37 H37 119.4
C36 C37 H37 119.4
C37 C38 C39 119.9(3)
C37 C38 H38 120.1
C39 C38 H38 120.1
C38 C39 C40 121.3(3)
C38 C39 H39 119.4
C40 C39 H39 119.4
C39 C40 C35 117.6(3)
C39 C40 C41 120.9(3)
C35 C40 C41 121.4(3)
C40 C41 H41A 109.5
C40 C41 H41B 109.5
H41A C41 H41B 109.5
C40 C41 H41C 109.5
H41A C41 H41C 109.5
H41B C41 H41C 109.5
C36 C42 H42A 109.5
C36 C42 H42B 109.5
H42A C42 H42B 109.5
C36 C42 H42C 109.5
H42A C42 H42C 109.5
H42B C42 H42C 109.5
C44 C43 W2 112.6(2)
C44 C43 H43A 109.1
W2 C43 H43A 109.1
C44 C43 H43B 109.1
W2 C43 H43B 109.1
H43A C43 H43B 107.8
C45 C44 C43 126.3(3)
C45 C44 H44 116.9
C43 C44 H44 116.9
C44 C45 C46 124.5(4)
C44 C45 H45 117.7
C46 C45 H45 117.7
C45 C46 H46A 109.5
C45 C46 H46B 109.5
H46A C46 H46B 109.5
C45 C46 H46C 109.5
H46A C46 H46C 109.5
H46B C46 H46C 109.5
C51 C47 C48 107.5(7)
C51 C47 C52 125.7(8)
C48 C47 C52 126.3(8)
C51 C47 W2 75.0(4)
C48 C47 W2 68.1(3)
C52 C47 W2 128.6(4)
C49 C48 C47 107.2(5)
C49 C48 C53 125.7(8)
C47 C48 C53 126.7(8)
C49 C48 W2 72.4(3)
C47 C48 W2 76.5(4)
C53 C48 W2 121.5(4)
C50 C49 C48 108.0(5)
C50 C49 C54 126.6(8)
C48 C49 C54 125.3(8)
C50 C49 W2 76.4(3)
C48 C49 W2 71.3(3)
C54 C49 W2 121.7(4)
C51 C50 C49 108.9(5)
C51 C50 C55 125.1(7)
C49 C50 C55 125.5(7)
C51 C50 W2 75.3(3)
C49 C50 W2 68.9(3)
C55 C50 W2 128.1(4)
C50 C51 C47 108.3(5)
C50 C51 C56 125.0(7)
C47 C51 C56 126.5(8)
C50 C51 W2 71.2(3)
C47 C51 W2 70.9(4)
C56 C51 W2 127.0(4)
C47 C52 H52A 109.5
C47 C52 H52B 109.5
H52A C52 H52B 109.5
C47 C52 H52C 109.5
H52A C52 H52C 109.5
H52B C52 H52C 109.5
C48 C53 H53A 109.4
C48 C53 H53B 109.5
H53A C53 H53B 109.5
C48 C53 H53C 109.5
H53A C53 H53C 109.5
H53B C53 H53C 109.5
C49 C54 H54A 109.5
C49 C54 H54B 109.5
H54A C54 H54B 109.5
C49 C54 H54C 109.5
H54A C54 H54C 109.5
H54B C54 H54C 109.5
C50 C55 H55A 109.5
C50 C55 H55B 109.5
H55A C55 H55B 109.5
C50 C55 H55C 109.5
H55A C55 H55C 109.5
H55B C55 H55C 109.5
C51 C56 H56A 109.5
C51 C56 H56B 109.5
H56A C56 H56B 109.5
C51 C56 H56C 109.5
H56A C56 H56C 109.5
H56B C56 H56C 109.5
O1 N1 W1 179.8(3)
C6 N2 C7 124.9(2)
C6 N2 C16 116.7(2)
C7 N2 C16 118.2(2)
O2 N3 W2 169.8(2)
C34 N4 C35 131.9(3)
C34 N4 W2 69.78(17)
C35 N4 W2 156.54(19)
N1 W1 C6 84.93(11)
N1 W1 C17 104.81(13)
C6 W1 C17 73.85(11)
N1 W1 C18 90.42(13)
C6 W1 C18 108.07(11)
C17 W1 C18 38.65(12)
N1 W1 C20 103.03(11)
C6 W1 C20 131.09(12)
C17 W1 C20 144.13(12)
C18 W1 C20 119.86(13)
N1 W1 C21 116.55(12)
C6 W1 C21 97.99(11)
C17 W1 C21 137.07(12)
C18 W1 C21 144.15(12)
C20 W1 C21 35.13(11)
N1 W1 C19 120.92(11)
C6 W1 C19 149.69(10)
C17 W1 C19 110.16(12)
C18 W1 C19 88.69(12)
C20 W1 C19 34.54(11)
C21 W1 C19 57.82(11)
N1 W1 C22 150.62(12)
C6 W1 C22 92.45(10)
C17 W1 C22 102.49(12)
C18 W1 C22 117.99(12)
C20 W1 C22 57.72(11)
C21 W1 C22 34.80(10)
C19 W1 C22 57.24(10)
N1 W1 C23 155.55(11)
C6 W1 C23 118.63(10)
C17 W1 C23 89.11(12)
C18 W1 C23 88.20(12)
C20 W1 C23 57.42(11)
C21 W1 C23 57.30(10)
C19 W1 C23 34.66(10)
C22 W1 C23 33.81(10)
N3 W2 C34 98.02(12)
N3 W2 N4 104.20(11)
C34 W2 N4 34.45(10)
N3 W2 C43 92.11(13)
C34 W2 C43 118.85(11)
N4 W2 C43 84.59(10)
N3 W2 C48 97.55(18)
C34 W2 C48 140.8(2)
N4 W2 C48 158.20(17)
C43 W2 C48 96.3(2)
N3 W2 C49 94.42(18)
C34 W2 C49 106.6(2)
N4 W2 C49 138.0(2)
C43 W2 C49 132.6(2)
C48 W2 C49 36.3(2)
N3 W2 C50B 107.3(3)
C34 W2 C50B 94.2(3)
N4 W2 C50B 122.7(3)
C43 W2 C50B 139.1(3)
C48 W2 C50B 46.7(3)
C49 W2 C50B 16.5(2)
N3 W2 C49B 89.2(2)
C34 W2 C49B 127.0(3)
N4 W2 C49B 157.6(3)
C43 W2 C49B 113.2(3)
C48 W2 C49B 18.5(2)
C49 W2 C49B 20.5(2)
C50B W2 C49B 35.0(3)
N3 W2 C51B 141.6(3)
C34 W2 C51B 90.3(3)
N4 W2 C51B 103.6(3)
C43 W2 C51B 116.4(3)
C48 W2 C51B 56.5(3)
C49 W2 C51B 47.6(3)
C50B W2 C51B 34.4(3)
C49B W2 C51B 57.0(3)
N3 W2 C47 130.2(2)
C34 W2 C47 128.2(2)
N4 W2 C47 124.1(2)
C43 W2 C47 81.89(19)
C48 W2 C47 35.4(3)
C49 W2 C47 58.6(2)
C50B W2 C47 57.9(3)
C49B W2 C47 50.3(3)
C51B W2 C47 41.1(3)
N3 W2 C50 123.2(2)
C34 W2 C50 82.88(16)
N4 W2 C50 106.68(17)
C43 W2 C50 136.9(2)
C48 W2 C50 58.6(2)
C49 W2 C50 34.69(19)
C50B W2 C50 18.3(2)
C49B W2 C50 51.1(3)
C51B W2 C50 21.1(2)
C47 W2 C50 57.0(2)
N3 W2 C48B 106.7(3)
C34 W2 C48B 146.7(2)
N4 W2 C48B 147.0(3)
C43 W2 C48B 82.8(2)
C48 W2 C48B 16.0(2)
C49 W2 C48B 50.4(3)
C50B W2 C48B 57.5(3)
C49B W2 C48B 34.4(3)
C51B W2 C48B 56.5(4)
C47 W2 C48B 23.6(3)
C50 W2 C48B 65.0(3)
C51B C47B C48B 109.1(10)
C51B C47B C52B 128.1(11)
C48B C47B C52B 122.7(12)
C51B C47B W2 71.6(8)
C48B C47B W2 72.9(6)
C52B C47B W2 125.2(8)
C47B C48B C49B 106.6(10)
C47B C48B C53B 127.8(11)
C49B C48B C53B 125.1(11)
C47B C48B W2 73.3(7)
C49B C48B W2 70.9(5)
C53B C48B W2 127.2(6)
C50B C49B C48B 107.9(9)
C50B C49B C54B 126.8(11)
C48B C49B C54B 125.2(11)
C50B C49B W2 71.1(5)
C48B C49B W2 74.7(5)
C54B C49B W2 123.3(6)
C51B C50B C49B 107.6(8)
C51B C50B C55B 127.9(12)
C49B C50B C55B 124.0(12)
C51B C50B W2 74.7(6)
C49B C50B W2 74.0(6)
C55B C50B W2 122.8(6)
C47B C51B C50B 108.7(9)
C47B C51B C56B 125.1(12)
C50B C51B C56B 126.1(12)
C47B C51B W2 75.1(7)
C50B C51B W2 70.9(6)
C56B C51B W2 123.0(7)
C47B C52B H52D 109.5
C47B C52B H52E 109.4
H52D C52B H52E 109.5
C47B C52B H52F 109.5
H52D C52B H52F 109.5
H52E C52B H52F 109.5
C48B C53B H53D 109.4
C48B C53B H53E 109.5
H53D C53B H53E 109.5
C48B C53B H53F 109.5
H53D C53B H53F 109.5
H53E C53B H53F 109.5
C49B C54B H54D 109.5
C49B C54B H54E 109.5
H54D C54B H54E 109.5
C49B C54B H54F 109.5
H54D C54B H54F 109.5
H54E C54B H54F 109.5
C50B C55B H55D 109.5
C50B C55B H55E 109.5
H55D C55B H55E 109.5
C50B C55B H55F 109.5
H55D C55B H55F 109.5
H55E C55B H55F 109.5
C51B C56B H56D 109.4
C51B C56B H56E 109.5
H56D C56B H56E 109.5
C51B C56B H56F 109.5
H56D C56B H56F 109.5
H56E C56B H56F 109.5

loop_
_geom_bond_atom_site_label_1
_geom_bond_atom_site_label_2
_geom_bond_distance
C1 C2 1.526(10)
C1 H1A 0.9800
C1 H1B 0.9800
C1 H1C 0.9800
C2 C3 1.511(9)
C2 H2A 0.9900
C2 H2B 0.9900
C3 C4 1.516(9)
C3 H3A 0.9900
C3 H3B 0.9900
C4 C5 1.558(7)
C4 H4A 0.9900
C4 H4B 0.9900
C5 C6 1.502(4)
C5 H5A 0.9900
C5 H5B 0.9900
C1B C2B 1.54(2)
C1B H1B1 0.9800
C1B H1B2 0.9800
C1B H1B3 0.9800
C2B C3B 1.45(2)
C2B H2B1 0.9900
C2B H2B2 0.9900
C3B C4B 1.53(2)
C3B H3B1 0.9900
C3B H3B2 0.9900
C4B H4B1 0.9900
C4B H4B2 0.9900
C6 N2 1.317(4)
C6 W1 2.134(3)
C7 C12 1.398(4)
C7 C8 1.400(4)
C7 N2 1.452(4)
C8 C9 1.390(5)
C8 C14 1.505(5)
C9 C10 1.366(5)
C9 H9 0.9500
C10 C11 1.368(5)
C10 H10 0.9500
C11 C12 1.396(5)
C11 H11 0.9500
C12 C13 1.502(5)
C13 H13A 0.9800
C13 H13B 0.9800
C13 H13C 0.9800
C14 H14A 0.9800
C14 H14B 0.9800
C14 H14C 0.9800
C15 C16 1.513(5)
C15 H15A 0.9800
C15 H15B 0.9800
C15 H15C 0.9800
C16 C17 1.493(4)
C16 N2 1.511(4)
C16 H16 1.01(3)
C17 C18 1.438(5)
C17 W1 2.163(3)
C17 H17 0.90(3)
C18 W1 2.182(3)
C18 H18A 0.9900
C18 H18B 0.9900
C19 C20 1.406(5)
C19 C23 1.428(4)
C19 C24 1.502(4)
C19 W1 2.384(3)
C20 C21 1.424(5)
C20 C25 1.505(5)
C20 W1 2.352(3)
C21 C22 1.429(4)
C21 C26 1.498(4)
C21 W1 2.367(3)
C22 C23 1.401(4)
C22 C27B 1.509(4)
C22 W1 2.409(3)
C23 C28B 1.505(4)
C23 W1 2.409(3)
C24 H24A 0.9800
C24 H24B 0.9800
C24 H24C 0.9800
C25 H25A 0.9800
C25 H25B 0.9800
C25 H25C 0.9800
C26 H26A 0.9800
C26 H26B 0.9800
C26 H26C 0.9800
C27B H27A 0.9800
C27B H27B 0.9800
C27B H27C 0.9800
C28B H28A 0.9800
C28B H28B 0.9800
C28B H28C 0.9800
C29 C30 1.513(5)
C29 H29A 0.9800
C29 H29B 0.9800
C29 H29C 0.9800
C30 C31 1.525(5)
C30 H30A 0.9900
C30 H30B 0.9900
C31 C32 1.516(4)
C31 H31A 0.9900
C31 H31B 0.9900
C32 C33 1.531(4)
C32 H32A 0.9900
C32 H32B 0.9900
C33 C34 1.485(4)
C33 H33A 0.9900
C33 H33B 0.9900
C34 N4 1.267(4)
C34 W2 2.101(3)
C35 C36 1.395(4)
C35 C40 1.396(4)
C35 N4 1.424(4)
C36 C37 1.390(4)
C36 C42 1.504(4)
C37 C38 1.374(5)
C37 H37 0.9500
C38 C39 1.377(5)
C38 H38 0.9500
C39 C40 1.396(4)
C39 H39 0.9500
C40 C41 1.505(4)
C41 H41A 0.9800
C41 H41B 0.9800
C41 H41C 0.9800
C42 H42A 0.9800
C42 H42B 0.9800
C42 H42C 0.9800
C43 C44 1.481(4)
C43 W2 2.214(3)
C43 H43A 0.9900
C43 H43B 0.9900
C44 C45 1.333(4)
C44 H44 0.9500
C45 C46 1.486(5)
C45 H45 0.9500
C46 H46A 0.9800
C46 H46B 0.9800
C46 H46C 0.9800
C47 C51 1.426(10)
C47 C48 1.432(10)
C47 C52 1.476(9)
C47 W2 2.402(7)
C48 C49 1.434(9)
C48 C53 1.494(7)
C48 W2 2.293(5)
C49 C50 1.407(8)
C49 C54 1.507(8)
C49 W2 2.306(5)
C50 C51 1.403(9)
C50 C55 1.527(8)
C50 W2 2.403(5)
C51 C56 1.507(8)
C51 W2 2.456(6)
C52 H52A 0.9800
C52 H52B 0.9800
C52 H52C 0.9800
C53 H53A 0.9800
C53 H53B 0.9800
C53 H53C 0.9800
C54 H54A 0.9800
C54 H54B 0.9800
C54 H54C 0.9800
C55 H55A 0.9800
C55 H55B 0.9800
C55 H55C 0.9800
C56 H56A 0.9800
C56 H56B 0.9800
C56 H56C 0.9800
N1 O1 1.241(3)
N1 W1 1.775(3)
N3 O2 1.231(3)
N3 W2 1.761(3)
N4 W2 2.170(2)
W2 C50B 2.347(9)
W2 C49B 2.385(9)
W2 C51B 2.395(12)
W2 C48B 2.434(9)
C47B C51B 1.388(17)
C47B C48B 1.418(12)
C47B C52B 1.520(15)
C48B C49B 1.426(12)
C48B C53B 1.502(11)
C49B C50B 1.422(13)
C49B C54B 1.510(12)
C50B C51B 1.404(14)
C50B C55B 1.506(12)
C51B C56B 1.510(14)
C52B H52D 0.9800
C52B H52E 0.9800
C52B H52F 0.9800
C53B H53D 0.9800
C53B H53E 0.9800
C53B H53F 0.9800
C54B H54D 0.9800
C54B H54E 0.9800
C54B H54F 0.9800
C55B H55D 0.9800
C55B H55E 0.9800
C55B H55F 0.9800
C56B H56D 0.9800
C56B H56E 0.9800
C56B H56F 0.9800

loop_
_geom_torsion_atom_site_label_1
_geom_torsion_atom_site_label_2
_geom_torsion_atom_site_label_3
_geom_torsion_atom_site_label_4
_geom_torsion
C1 C2 C3 C4 168.8(5)
C2 C3 C4 C5 -68.7(8)
C3 C4 C5 C6 -169.5(4)
C1B C2B C3B C4B -180.0(14)
C4 C5 C6 N2 -111.4(4)
C4 C5 C6 W1 61.0(4)
C12 C7 C8 C9 -0.2(5)
N2 C7 C8 C9 178.9(3)
C12 C7 C8 C14 -178.7(3)
N2 C7 C8 C14 0.4(5)
C7 C8 C9 C10 0.1(5)
C14 C8 C9 C10 178.7(3)
C8 C9 C10 C11 -0.6(6)
C9 C10 C11 C12 1.1(6)
C10 C11 C12 C7 -1.2(5)
C10 C11 C12 C13 177.5(3)
C8 C7 C12 C11 0.7(5)
N2 C7 C12 C11 -178.4(3)
C8 C7 C12 C13 -177.9(3)
N2 C7 C12 C13 3.0(5)
N2 C16 C17 C18 -119.4(3)
C15 C16 C17 C18 117.5(4)
N2 C16 C17 W1 -37.2(3)
C15 C16 C17 W1 -160.3(2)
C16 C17 C18 W1 104.7(3)
C23 C19 C20 C21 0.1(3)
C24 C19 C20 C21 -172.9(3)
W1 C19 C20 C21 65.4(2)
C23 C19 C20 C25 175.1(3)
C24 C19 C20 C25 2.0(5)
W1 C19 C20 C25 -119.6(3)
C23 C19 C20 W1 -65.3(2)
C24 C19 C20 W1 121.6(3)
C19 C20 C21 C22 0.2(3)
C25 C20 C21 C22 -174.9(3)
W1 C20 C21 C22 66.26(19)
C19 C20 C21 C26 167.6(3)
C25 C20 C21 C26 -7.6(5)
W1 C20 C21 C26 -126.4(3)
C19 C20 C21 W1 -66.0(2)
C25 C20 C21 W1 118.8(3)
C20 C21 C22 C23 -0.5(3)
C26 C21 C22 C23 -167.5(3)
W1 C21 C22 C23 64.2(2)
C20 C21 C22 C27B 175.8(3)
C26 C21 C22 C27B 8.8(5)
W1 C21 C22 C27B -119.5(3)
C20 C21 C22 W1 -64.7(2)
C26 C21 C22 W1 128.3(3)
C21 C22 C23 C19 0.6(3)
C27B C22 C23 C19 -175.8(3)
W1 C22 C23 C19 63.4(2)
C21 C22 C23 C28B 175.8(3)
C27B C22 C23 C28B -0.6(5)
W1 C22 C23 C28B -121.4(3)
C21 C22 C23 W1 -62.82(19)
C27B C22 C23 W1 120.8(3)
C20 C19 C23 C22 -0.4(3)
C24 C19 C23 C22 172.9(3)
W1 C19 C23 C22 -64.3(2)
C20 C19 C23 C28B -175.8(3)
C24 C19 C23 C28B -2.4(5)
W1 C19 C23 C28B 120.4(3)
C20 C19 C23 W1 63.8(2)
C24 C19 C23 W1 -122.8(3)
C29 C30 C31 C32 -63.3(4)
C30 C31 C32 C33 -178.8(3)
C31 C32 C33 C34 -176.4(3)
C32 C33 C34 N4 -130.5(3)
C32 C33 C34 W2 42.0(6)
C40 C35 C36 C37 -2.1(4)
N4 C35 C36 C37 -178.6(3)
C40 C35 C36 C42 177.8(3)
N4 C35 C36 C42 1.3(4)
C35 C36 C37 C38 1.5(4)
C42 C36 C37 C38 -178.4(3)
C36 C37 C38 C39 -0.7(5)
C37 C38 C39 C40 0.5(5)
C38 C39 C40 C35 -1.1(5)
C38 C39 C40 C41 175.6(3)
C36 C35 C40 C39 1.9(4)
N4 C35 C40 C39 178.4(3)
C36 C35 C40 C41 -174.7(3)
N4 C35 C40 C41 1.7(4)
W2 C43 C44 C45 -113.8(3)
C43 C44 C45 C46 176.8(3)
C51 C47 C48 C49 1.1(7)
C52 C47 C48 C49 -171.1(6)
W2 C47 C48 C49 66.3(4)
C51 C47 C48 C53 175.4(5)
C52 C47 C48 C53 3.2(10)
W2 C47 C48 C53 -119.3(6)
C51 C47 C48 W2 -65.2(4)
C52 C47 C48 W2 122.6(6)
C47 C48 C49 C50 -0.9(6)
C53 C48 C49 C50 -175.3(5)
W2 C48 C49 C50 68.2(3)
C47 C48 C49 C54 174.7(5)
C53 C48 C49 C54 0.3(9)
W2 C48 C49 C54 -116.2(5)
C47 C48 C49 W2 -69.1(4)
C53 C48 C49 W2 116.5(5)
C48 C49 C50 C51 0.3(6)
C54 C49 C50 C51 -175.2(5)
W2 C49 C50 C51 65.2(4)
C48 C49 C50 C55 172.7(5)
C54 C49 C50 C55 -2.8(9)
W2 C49 C50 C55 -122.4(5)
C48 C49 C50 W2 -64.9(3)
C54 C49 C50 W2 119.6(6)
C49 C50 C51 C47 0.4(6)
C55 C50 C51 C47 -172.0(5)
W2 C50 C51 C47 61.5(4)
C49 C50 C51 C56 176.4(5)
C55 C50 C51 C56 4.0(8)
W2 C50 C51 C56 -122.5(5)
C49 C50 C51 W2 -61.1(3)
C55 C50 C51 W2 126.5(5)
C48 C47 C51 C50 -0.9(7)
C52 C47 C51 C50 171.3(6)
W2 C47 C51 C50 -61.6(4)
C48 C47 C51 C56 -176.9(5)
C52 C47 C51 C56 -4.6(10)
W2 C47 C51 C56 122.4(6)
C48 C47 C51 W2 60.7(4)
C52 C47 C51 W2 -127.0(7)
C5 C6 N2 C7 2.4(4)
W1 C6 N2 C7 -170.5(2)
C5 C6 N2 C16 176.2(2)
W1 C6 N2 C16 3.4(3)
C12 C7 N2 C6 -84.4(4)
C8 C7 N2 C6 96.5(3)
C12 C7 N2 C16 101.9(3)
C8 C7 N2 C16 -77.3(4)
C17 C16 N2 C6 22.3(4)
C15 C16 N2 C6 146.4(3)
C17 C16 N2 C7 -163.5(3)
C15 C16 N2 C7 -39.3(4)
C33 C34 N4 C35 7.3(5)
W2 C34 N4 C35 -169.4(3)
C33 C34 N4 W2 176.7(3)
C36 C35 N4 C34 -115.5(4)
C40 C35 N4 C34 67.9(4)
C36 C35 N4 W2 90.3(5)
C40 C35 N4 W2 -86.3(5)
O1 N1 W1 C6 -147(100)
O1 N1 W1 C17 -76(100)
O1 N1 W1 C18 -39(100)
O1 N1 W1 C20 82(100)
O1 N1 W1 C21 116(100)
O1 N1 W1 C19 49(100)
O1 N1 W1 C22 127(100)
O1 N1 W1 C23 47(100)
N2 C6 W1 N1 88.0(2)
C5 C6 W1 N1 -84.3(2)
N2 C6 W1 C17 -19.1(2)
C5 C6 W1 C17 168.6(2)
N2 C6 W1 C18 -0.8(2)
C5 C6 W1 C18 -173.1(2)
N2 C6 W1 C20 -169.14(19)
C5 C6 W1 C20 18.6(3)
N2 C6 W1 C21 -155.9(2)
C5 C6 W1 C21 31.8(2)
N2 C6 W1 C19 -121.5(2)
C5 C6 W1 C19 66.2(3)
N2 C6 W1 C22 -121.3(2)
C5 C6 W1 C22 66.3(2)
N2 C6 W1 C23 -98.9(2)
C5 C6 W1 C23 88.8(2)
C18 C17 W1 N1 71.4(2)
C16 C17 W1 N1 -49.3(3)
C18 C17 W1 C6 151.5(2)
C16 C17 W1 C6 30.8(2)
C16 C17 W1 C18 -120.7(3)
C18 C17 W1 C20 -68.4(3)
C16 C17 W1 C20 170.9(2)
C18 C17 W1 C21 -124.1(2)
C16 C17 W1 C21 115.1(2)
C18 C17 W1 C19 -60.1(2)
C16 C17 W1 C19 179.1(2)
C18 C17 W1 C22 -119.52(19)
C16 C17 W1 C22 119.7(2)
C18 C17 W1 C23 -88.2(2)
C16 C17 W1 C23 151.0(2)
C17 C18 W1 N1 -113.6(2)
C17 C18 W1 C6 -28.8(2)
C17 C18 W1 C20 141.10(18)
C17 C18 W1 C21 105.7(2)
C17 C18 W1 C19 125.5(2)
C17 C18 W1 C22 74.2(2)
C17 C18 W1 C23 90.8(2)
C19 C20 W1 N1 -126.44(19)
C21 C20 W1 N1 117.94(19)
C25 C20 W1 N1 -2.7(4)
C19 C20 W1 C6 138.89(18)
C21 C20 W1 C6 23.3(2)
C25 C20 W1 C6 -97.3(3)
C19 C20 W1 C17 13.7(3)
C21 C20 W1 C17 -101.9(3)
C25 C20 W1 C17 137.5(3)
C19 C20 W1 C18 -28.3(2)
C21 C20 W1 C18 -143.9(2)
C25 C20 W1 C18 95.5(3)
C19 C20 W1 C21 115.6(3)
C25 C20 W1 C21 -120.6(4)
C21 C20 W1 C19 -115.6(3)
C25 C20 W1 C19 123.8(4)
C19 C20 W1 C22 77.81(19)
C21 C20 W1 C22 -37.81(17)
C25 C20 W1 C22 -158.4(4)
C19 C20 W1 C23 37.51(17)
C21 C20 W1 C23 -78.11(19)
C25 C20 W1 C23 161.3(4)
C20 C21 W1 N1 -74.2(2)
C22 C21 W1 N1 171.05(18)
C26 C21 W1 N1 46.1(4)
C20 C21 W1 C6 -162.50(19)
C22 C21 W1 C6 82.74(19)
C26 C21 W1 C6 -42.2(4)
C20 C21 W1 C17 122.7(2)
C22 C21 W1 C17 7.9(3)
C26 C21 W1 C17 -117.0(3)
C20 C21 W1 C18 60.7(3)
C22 C21 W1 C18 -54.1(3)
C26 C21 W1 C18 -179.0(3)
C22 C21 W1 C20 -114.8(3)
C26 C21 W1 C20 120.3(4)
C20 C21 W1 C19 37.16(18)
C22 C21 W1 C19 -77.59(19)
C26 C21 W1 C19 157.5(4)
C20 C21 W1 C22 114.8(3)
C26 C21 W1 C22 -124.9(4)
C20 C21 W1 C23 78.5(2)
C22 C21 W1 C23 -36.26(17)
C26 C21 W1 C23 -161.2(4)
C20 C19 W1 N1 66.0(2)
C23 C19 W1 N1 -178.44(17)
C24 C19 W1 N1 -57.3(3)
C20 C19 W1 C6 -79.1(3)
C23 C19 W1 C6 36.4(3)
C24 C19 W1 C6 157.5(3)
C20 C19 W1 C17 -171.49(19)
C23 C19 W1 C17 -55.9(2)
C24 C19 W1 C17 65.2(3)
C20 C19 W1 C18 155.7(2)
C23 C19 W1 C18 -88.73(19)
C24 C19 W1 C18 32.4(3)
C23 C19 W1 C20 115.6(3)
C24 C19 W1 C20 -123.3(4)
C20 C19 W1 C21 -37.81(18)
C23 C19 W1 C21 77.75(19)
C24 C19 W1 C21 -161.1(3)
C20 C19 W1 C22 -79.3(2)
C23 C19 W1 C22 36.23(17)
C24 C19 W1 C22 157.4(3)
C20 C19 W1 C23 -115.6(3)
C24 C19 W1 C23 121.1(4)
C23 C22 W1 N1 -133.0(2)
C21 C22 W1 N1 -16.5(3)
C27B C22 W1 N1 105.9(3)
C23 C22 W1 C6 142.94(18)
C21 C22 W1 C6 -100.50(19)
C27B C22 W1 C6 21.9(3)
C23 C22 W1 C17 68.94(19)
C21 C22 W1 C17 -174.49(19)
C27B C22 W1 C17 -52.1(3)
C23 C22 W1 C18 31.0(2)
C21 C22 W1 C18 147.51(19)
C27B C22 W1 C18 -90.1(3)
C23 C22 W1 C20 -78.4(2)
C21 C22 W1 C20 38.18(19)
C27B C22 W1 C20 160.5(3)
C23 C22 W1 C21 -116.6(3)
C27B C22 W1 C21 122.4(4)
C23 C22 W1 C19 -37.16(18)
C21 C22 W1 C19 79.4(2)
C27B C22 W1 C19 -158.2(3)
C21 C22 W1 C23 116.6(3)
C27B C22 W1 C23 -121.1(4)
C22 C23 W1 N1 120.0(3)
C19 C23 W1 N1 3.2(4)
C28B C23 W1 N1 -116.4(3)
C22 C23 W1 C6 -43.3(2)
C19 C23 W1 C6 -160.04(17)
C28B C23 W1 C6 80.3(3)
C22 C23 W1 C17 -114.32(19)
C19 C23 W1 C17 128.95(19)
C28B C23 W1 C17 9.3(3)
C22 C23 W1 C18 -152.98(19)
C19 C23 W1 C18 90.30(19)
C28B C23 W1 C18 -29.4(3)
C22 C23 W1 C20 79.4(2)
C19 C23 W1 C20 -37.37(18)
C28B C23 W1 C20 -157.1(3)
C22 C23 W1 C21 37.35(18)
C19 C23 W1 C21 -79.4(2)
C28B C23 W1 C21 160.9(3)
C22 C23 W1 C19 116.7(3)
C28B C23 W1 C19 -119.7(3)
C19 C23 W1 C22 -116.7(3)
C28B C23 W1 C22 123.6(3)
O2 N3 W2 C34 132.7(15)
O2 N3 W2 N4 167.3(15)
O2 N3 W2 C43 -107.8(15)
O2 N3 W2 C48 -11.2(15)
O2 N3 W2 C49 25.2(15)
O2 N3 W2 C50B 35.8(15)
O2 N3 W2 C49B 5.4(15)
O2 N3 W2 C51B 31.9(16)
O2 N3 W2 C47 -26.6(15)
O2 N3 W2 C50 46.0(15)
O2 N3 W2 C48B -24.7(15)
N4 C34 W2 N3 103.44(18)
C33 C34 W2 N3 -70.6(5)
C33 C34 W2 N4 -174.1(6)
N4 C34 W2 C43 6.5(2)
C33 C34 W2 C43 -167.5(5)
N4 C34 W2 C48 -144.1(4)
C33 C34 W2 C48 41.9(7)
N4 C34 W2 C49 -159.5(2)
C33 C34 W2 C49 26.5(5)
N4 C34 W2 C50B -148.4(3)
C33 C34 W2 C50B 37.6(6)
N4 C34 W2 C49B -161.5(3)
C33 C34 W2 C49B 24.5(6)
N4 C34 W2 C51B -114.1(3)
C33 C34 W2 C51B 71.8(6)
N4 C34 W2 C47 -96.6(3)
C33 C34 W2 C47 89.3(6)
N4 C34 W2 C50 -133.9(3)
C33 C34 W2 C50 52.1(5)
N4 C34 W2 C48B -118.7(5)
C33 C34 W2 C48B 67.3(7)
C34 N4 W2 N3 -83.44(19)
C35 N4 W2 N3 76.4(5)
C35 N4 W2 C34 159.8(6)
C34 N4 W2 C43 -174.24(19)
C35 N4 W2 C43 -14.4(5)
C34 N4 W2 C48 92.4(6)
C35 N4 W2 C48 -107.7(8)
C34 N4 W2 C49 30.1(3)
C35 N4 W2 C49 -170.0(5)
C34 N4 W2 C50B 38.4(4)
C35 N4 W2 C50B -161.7(6)
C34 N4 W2 C49B 41.8(7)
C35 N4 W2 C49B -158.4(7)
C34 N4 W2 C51B 69.9(4)
C35 N4 W2 C51B -130.3(6)
C34 N4 W2 C47 109.4(3)
C35 N4 W2 C47 -90.8(5)
C34 N4 W2 C50 48.3(3)
C35 N4 W2 C50 -151.9(5)
C34 N4 W2 C48B 117.9(4)
C35 N4 W2 C48B -82.2(6)
C44 C43 W2 N3 -43.4(2)
C44 C43 W2 C34 56.9(3)
C44 C43 W2 N4 60.6(2)
C44 C43 W2 C48 -141.3(3)
C44 C43 W2 C49 -141.4(3)
C44 C43 W2 C50B -163.3(5)
C44 C43 W2 C49B -133.5(3)
C44 C43 W2 C51B 163.2(4)
C44 C43 W2 C47 -173.7(3)
C44 C43 W2 C50 169.3(3)
C44 C43 W2 C48B -150.0(3)
C49 C48 W2 N3 87.2(4)
C47 C48 W2 N3 -159.5(4)
C53 C48 W2 N3 -34.4(7)
C49 C48 W2 C34 -25.4(6)
C47 C48 W2 C34 87.9(6)
C53 C48 W2 C34 -147.0(5)
C49 C48 W2 N4 -88.8(8)
C47 C48 W2 N4 24.6(9)
C53 C48 W2 N4 149.6(5)
C49 C48 W2 C43 -179.8(4)
C47 C48 W2 C43 -66.5(4)
C53 C48 W2 C43 58.6(7)
C47 C48 W2 C49 113.4(5)
C53 C48 W2 C49 -121.6(10)
C49 C48 W2 C50B -19.6(4)
C47 C48 W2 C50B 93.8(5)
C53 C48 W2 C50B -141.2(10)
C49 C48 W2 C49B 23.2(8)
C47 C48 W2 C49B 136.6(10)
C53 C48 W2 C49B -98.4(13)
C49 C48 W2 C51B -62.2(4)
C47 C48 W2 C51B 51.1(5)
C53 C48 W2 C51B 176.2(10)
C49 C48 W2 C47 -113.4(5)
C53 C48 W2 C47 125.0(10)
C49 C48 W2 C50 -37.3(3)
C47 C48 W2 C50 76.0(4)
C53 C48 W2 C50 -158.9(9)
C49 C48 W2 C48B -147.0(12)
C47 C48 W2 C48B -33.6(10)
C53 C48 W2 C48B 91.4(14)
C50 C49 W2 N3 148.6(4)
C48 C49 W2 N3 -96.7(4)
C54 C49 W2 N3 23.7(7)
C50 C49 W2 C34 48.9(4)
C48 C49 W2 C34 163.5(4)
C54 C49 W2 C34 -76.0(7)
C50 C49 W2 N4 31.6(5)
C48 C49 W2 N4 146.3(4)
C54 C49 W2 N4 -93.2(7)
C50 C49 W2 C43 -114.5(5)
C48 C49 W2 C43 0.2(5)
C54 C49 W2 C43 120.7(6)
C50 C49 W2 C48 -114.7(5)
C54 C49 W2 C48 120.5(9)
C50 C49 W2 C50B 6.3(10)
C48 C49 W2 C50B 121.0(12)
C54 C49 W2 C50B -118.5(14)
C50 C49 W2 C49B -135.6(9)
C48 C49 W2 C49B -21.0(7)
C54 C49 W2 C49B 99.5(11)
C50 C49 W2 C51B -25.8(4)
C48 C49 W2 C51B 88.9(5)
C54 C49 W2 C51B -150.6(10)
C50 C49 W2 C47 -76.1(4)
C48 C49 W2 C47 38.5(4)
C54 C49 W2 C47 159.0(8)
C48 C49 W2 C50 114.7(5)
C54 C49 W2 C50 -124.8(9)
C50 C49 W2 C48B -103.4(5)
C48 C49 W2 C48B 11.3(4)
C54 C49 W2 C48B 131.8(9)
C51 C47 W2 N3 143.4(4)
C48 C47 W2 N3 27.1(5)
C52 C47 W2 N3 -92.6(7)
C51 C47 W2 C34 -10.2(6)
C48 C47 W2 C34 -126.5(4)
C52 C47 W2 C34 113.8(7)
C51 C47 W2 N4 -52.9(5)
C48 C47 W2 N4 -169.2(4)
C52 C47 W2 N4 71.1(7)
C51 C47 W2 C43 -130.7(5)
C48 C47 W2 C43 113.0(4)
C52 C47 W2 C43 -6.7(7)
C51 C47 W2 C48 116.3(6)
C52 C47 W2 C48 -119.7(9)
C51 C47 W2 C49 76.8(4)
C48 C47 W2 C49 -39.6(4)
C52 C47 W2 C49 -159.3(9)
C51 C47 W2 C50B 57.3(5)
C48 C47 W2 C50B -59.0(5)
C52 C47 W2 C50B -178.7(10)
C51 C47 W2 C49B 99.8(5)
C48 C47 W2 C49B -16.5(4)
C52 C47 W2 C49B -136.2(9)
C51 C47 W2 C51B 17.0(5)
C48 C47 W2 C51B -99.3(6)
C52 C47 W2 C51B 141.0(10)
C51 C47 W2 C50 35.6(4)
C48 C47 W2 C50 -80.8(4)
C52 C47 W2 C50 159.5(9)
C51 C47 W2 C48B 138.8(8)
C48 C47 W2 C48B 22.5(6)
C52 C47 W2 C48B -97.2(10)
C51 C50 W2 N3 -155.8(3)
C49 C50 W2 N3 -38.4(4)
C55 C50 W2 N3 80.9(7)
C51 C50 W2 C34 109.3(4)
C49 C50 W2 C34 -133.3(4)
C55 C50 W2 C34 -14.0(6)
C51 C50 W2 N4 84.1(3)
C49 C50 W2 N4 -158.5(4)
C55 C50 W2 N4 -39.2(7)
C51 C50 W2 C43 -16.0(5)
C49 C50 W2 C43 101.4(5)
C55 C50 W2 C43 -139.4(5)
C51 C50 W2 C48 -78.3(4)
C49 C50 W2 C48 39.1(4)
C55 C50 W2 C48 158.4(8)
C51 C50 W2 C49 -117.4(5)
C55 C50 W2 C49 119.3(9)
C51 C50 W2 C50B -123.1(10)
C49 C50 W2 C50B -5.7(9)
C55 C50 W2 C50B 113.6(13)
C51 C50 W2 C49B -99.1(5)
C49 C50 W2 C49B 18.3(4)
C55 C50 W2 C49B 137.6(9)
C51 C50 W2 C51B -0.6(10)
C49 C50 W2 C51B 116.8(10)
C55 C50 W2 C51B -123.9(12)
C51 C50 W2 C47 -36.2(3)
C49 C50 W2 C47 81.2(4)
C55 C50 W2 C47 -159.5(8)
C51 C50 W2 C48B -61.6(4)
C49 C50 W2 C48B 55.8(4)
C55 C50 W2 C48B 175.1(8)
N3 W2 C47B C51B 113.6(8)
C34 W2 C47B C51B -38.3(8)
N4 W2 C47B C51B -76.7(7)
C43 W2 C47B C51B -158.6(7)
C48 W2 C47B C51B 97.5(8)
C49 W2 C47B C51B 56.1(6)
C50B W2 C47B C51B 37.4(6)
C49B W2 C47B C51B 79.6(7)
C47 W2 C47B C51B 131(3)
C50 W2 C47B C51B 15.5(6)
C48B W2 C47B C51B 117.6(10)
N3 W2 C47B C48B -4.0(11)
C34 W2 C47B C48B -155.9(6)
N4 W2 C47B C48B 165.7(6)
C43 W2 C47B C48B 83.8(7)
C48 W2 C47B C48B -20.1(4)
C49 W2 C47B C48B -61.5(6)
C50B W2 C47B C48B -80.2(7)
C49B W2 C47B C48B -38.0(6)
C51B W2 C47B C48B -117.6(10)
C47 W2 C47B C48B 14(2)
C50 W2 C47B C48B -102.1(7)
N3 W2 C47B C52B -122.3(8)
C34 W2 C47B C52B 85.9(10)
N4 W2 C47B C52B 47.4(11)
C43 W2 C47B C52B -34.5(10)
C48 W2 C47B C52B -138.4(14)
C49 W2 C47B C52B -179.7(12)
C50B W2 C47B C52B 161.5(13)
C49B W2 C47B C52B -156.3(13)
C51B W2 C47B C52B 124.2(14)
C47 W2 C47B C52B -105(3)
C50 W2 C47B C52B 139.6(12)
C48B W2 C47B C52B -118.3(14)
C51B C47B C48B C49B 0.7(14)
C52B C47B C48B C49B -175.2(9)
W2 C47B C48B C49B 63.5(7)
C51B C47B C48B C53B 172.7(9)
C52B C47B C48B C53B -3.1(18)
W2 C47B C48B C53B -124.4(10)
C51B C47B C48B W2 -62.9(9)
C52B C47B C48B W2 121.3(11)
N3 W2 C48B C47B 177.4(7)
C34 W2 C48B C47B 41.2(10)
N4 W2 C48B C47B -24.3(9)
C43 W2 C48B C47B -92.6(7)
C48 W2 C48B C47B 120.4(14)
C49 W2 C48B C47B 95.6(8)
C50B W2 C48B C47B 77.1(8)
C49B W2 C48B C47B 114.9(10)
C51B W2 C48B C47B 35.8(7)
C47 W2 C48B C47B -6.3(9)
C50 W2 C48B C47B 57.9(7)
N3 W2 C48B C49B 62.5(7)
C34 W2 C48B C49B -73.6(9)
N4 W2 C48B C49B -139.1(6)
C43 W2 C48B C49B 152.5(7)
C48 W2 C48B C49B 5.5(9)
C49 W2 C48B C49B -19.3(5)
C50B W2 C48B C49B -37.8(6)
C51B W2 C48B C49B -79.1(6)
C47 W2 C48B C49B -121.2(10)
C50 W2 C48B C49B -56.9(6)
N3 W2 C48B C53B -57.5(9)
C34 W2 C48B C53B 166.3(6)
N4 W2 C48B C53B 100.8(9)
C43 W2 C48B C53B 32.5(9)
C48 W2 C48B C53B -114.5(17)
C49 W2 C48B C53B -139.3(11)
C50B W2 C48B C53B -157.8(11)
C49B W2 C48B C53B -120.0(13)
C51B W2 C48B C53B 160.9(11)
C47 W2 C48B C53B 118.8(12)
C50 W2 C48B C53B -177.0(10)
C47B C48B C49B C50B -1.3(12)
C53B C48B C49B C50B -173.6(8)
W2 C48B C49B C50B 63.8(7)
C47B C48B C49B C54B 174.7(9)
C53B C48B C49B C54B 2.4(15)
W2 C48B C49B C54B -120.2(9)
C47B C48B C49B W2 -65.1(8)
C53B C48B C49B W2 122.6(9)
N3 W2 C49B C50B 122.7(6)
C34 W2 C49B C50B 23.2(7)
N4 W2 C49B C50B -5.0(11)
C43 W2 C49B C50B -145.4(6)
C48 W2 C49B C50B -120.3(11)
C49 W2 C49B C50B 17.8(7)
C51B W2 C49B C50B -38.0(5)
C47 W2 C49B C50B -89.1(6)
C50 W2 C49B C50B -12.9(5)
C48B W2 C49B C50B -115.5(8)
N3 W2 C49B C48B -121.8(6)
C34 W2 C49B C48B 138.7(6)
N4 W2 C49B C48B 110.5(9)
C43 W2 C49B C48B -29.9(7)
C48 W2 C49B C48B -4.8(8)
C49 W2 C49B C48B 133.3(11)
C50B W2 C49B C48B 115.5(8)
C51B W2 C49B C48B 77.5(7)
C47 W2 C49B C48B 26.4(5)
C50 W2 C49B C48B 102.6(7)
N3 W2 C49B C54B 0.6(9)
C34 W2 C49B C54B -98.9(9)
N4 W2 C49B C54B -127.1(8)
C43 W2 C49B C54B 92.5(9)
C48 W2 C49B C54B 117.6(16)
C49 W2 C49B C54B -104.3(14)
C50B W2 C49B C54B -122.1(13)
C51B W2 C49B C54B -160.2(12)
C47 W2 C49B C54B 148.8(12)
C50 W2 C49B C54B -135.1(11)
C48B W2 C49B C54B 122.4(13)
C48B C49B C50B C51B 1.5(12)
C54B C49B C50B C51B -174.4(9)
W2 C49B C50B C51B 67.6(8)
C48B C49B C50B C55B 174.7(8)
C54B C49B C50B C55B -1.2(15)
W2 C49B C50B C55B -119.1(9)
C48B C49B C50B W2 -66.1(7)
C54B C49B C50B W2 117.9(9)
N3 W2 C50B C51B -175.8(6)
C34 W2 C50B C51B 84.5(7)
N4 W2 C50B C51B 63.8(7)
C43 W2 C50B C51B -61.0(10)
C48 W2 C50B C51B -91.8(7)
C49 W2 C50B C51B -136.0(14)
C49B W2 C50B C51B -114.0(8)
C47 W2 C50B C51B -48.8(6)
C50 W2 C50B C51B 32.4(9)
C48B W2 C50B C51B -76.8(6)
N3 W2 C50B C49B -61.8(6)
C34 W2 C50B C49B -161.6(6)
N4 W2 C50B C49B 177.8(5)
C43 W2 C50B C49B 53.0(9)
C48 W2 C50B C49B 22.1(4)
C49 W2 C50B C49B -22.1(9)
C51B W2 C50B C49B 114.0(8)
C47 W2 C50B C49B 65.2(5)
C50 W2 C50B C49B 146.4(12)
C48B W2 C50B C49B 37.2(5)
N3 W2 C50B C55B 58.7(11)
C34 W2 C50B C55B -41.1(10)
N4 W2 C50B C55B -61.7(11)
C43 W2 C50B C55B 173.5(7)
C48 W2 C50B C55B 142.6(13)
C49 W2 C50B C55B 98.4(16)
C49B W2 C50B C55B 120.5(14)
C51B W2 C50B C55B -125.5(15)
C47 W2 C50B C55B -174.3(13)
C50 W2 C50B C55B -93.1(16)
C48B W2 C50B C55B 157.7(13)
C48B C47B C51B C50B 0.3(14)
C52B C47B C51B C50B 175.8(10)
W2 C47B C51B C50B -63.4(8)
C48B C47B C51B C56B -176.2(10)
C52B C47B C51B C56B -1(2)
W2 C47B C51B C56B 120.1(11)
C48B C47B C51B W2 63.7(9)
C52B C47B C51B W2 -120.8(12)
C49B C50B C51B C47B -1.1(13)
C55B C50B C51B C47B -174.0(10)
W2 C50B C51B C47B 66.1(9)
C49B C50B C51B C56B 175.3(10)
C55B C50B C51B C56B 2.4(18)
W2 C50B C51B C56B -117.5(11)
C49B C50B C51B W2 -67.2(7)
C55B C50B C51B W2 119.9(10)
N3 W2 C51B C47B -109.9(8)
C34 W2 C51B C47B 146.7(7)
N4 W2 C51B C47B 114.6(7)
C43 W2 C51B C47B 23.9(8)
C48 W2 C51B C47B -55.6(6)
C49 W2 C51B C47B -100.8(7)
C50B W2 C51B C47B -116.4(9)
C49B W2 C51B C47B -77.7(7)
C47 W2 C51B C47B -12.2(6)
C50 W2 C51B C47B -144.3(13)
C48B W2 C51B C47B -36.3(6)
N3 W2 C51B C50B 6.5(10)
C34 W2 C51B C50B -96.9(7)
N4 W2 C51B C50B -129.0(6)
C43 W2 C51B C50B 140.3(7)
C48 W2 C51B C50B 60.8(6)
C49 W2 C51B C50B 15.5(5)
C49B W2 C51B C50B 38.6(6)
C47 W2 C51B C50B 104.1(7)
C50 W2 C51B C50B -28.0(7)
C48B W2 C51B C50B 80.1(6)
N3 W2 C51B C56B 127.7(8)
C34 W2 C51B C56B 24.3(10)
N4 W2 C51B C56B -7.8(11)
C43 W2 C51B C56B -98.5(10)
C48 W2 C51B C56B -178.0(13)
C49 W2 C51B C56B 136.7(13)
C50B W2 C51B C56B 121.2(15)
C49B W2 C51B C56B 159.8(13)
C47 W2 C51B C56B -134.7(13)
C50 W2 C51B C56B 93.2(15)
C48B W2 C51B C56B -158.7(13)
